data_7020217
loop_
_publ_author_name
'Tian, Guoxin'
'Teat, Simon J.'
'Zhang, Zhiyong'
'Rao, Linfeng'

_publ_section_title
;
 Sequestering uranium from seawater: binding strength and modes of uranyl
 complexes with glutarimidedioxime.
;
_journal_issue 38
_journal_name_full 'Dalton transactions (Cambridge, England : 2003)'
_journal_page_first 11579
_journal_page_last 11586
_journal_paper_doi 10.1039/c2dt30978e
_journal_volume 41
_journal_year 2012
_chemical_formula_sum 'C10 H18 N6 O7 U'
_chemical_formula_weight 572.33
_chemical_name_common
;
Uranyl bis-glutarimidedioxime monohydrate
;
_chemical_name_systematic
;
Uranyl bis-glutarimidedioxime monohydrate
;
_space_group_IT_number 56
_symmetry_cell_setting orthorhombic
_symmetry_space_group_name_Hall '-P 2ab 2ac'
_symmetry_space_group_name_H-M 'P c c n'
_atom_sites_solution_hydrogens difmap
_atom_sites_solution_primary direct
_atom_sites_solution_secondary difmap
_audit_creation_method SHELXL-97
_cell_angle_alpha 90.00
_cell_angle_beta 90.00
_cell_angle_gamma 90.00
_cell_formula_units_Z 4
_cell_length_a 13.0453(11)
_cell_length_b 13.9325(12)
_cell_length_c 8.0331(7)
_cell_measurement_reflns_used 7191
_cell_measurement_temperature 150(2)
_cell_measurement_theta_max 33.48
_cell_measurement_theta_min 4.55
_cell_volume 1460.0(2)
_computing_cell_refinement 'Bruker SAINT v7.60a'
_computing_data_collection 'Bruker APEX 2'
_computing_data_reduction 'Bruker SAINT v7.60a'
_computing_molecular_graphics 'Bruker SHELXTL'
_computing_publication_material 'Bruker SHELXTL & local programs'
_computing_structure_refinement 'Bruker SHELXTL'
_computing_structure_solution 'Bruker SHELXTL'
_diffrn_ambient_temperature 150(2)
_diffrn_measured_fraction_theta_full 0.998
_diffrn_measured_fraction_theta_max 0.998
_diffrn_measurement_device_type 'Bruker APEX II CCD diffractometer'
_diffrn_measurement_method '\w rotation with narrow frames'
_diffrn_radiation_monochromator 'silicon 111'
_diffrn_radiation_source 'Advanced Light Source station 11.3.1'
_diffrn_radiation_type synchrotron
_diffrn_radiation_wavelength 0.77490
_diffrn_reflns_av_R_equivalents 0.0734
_diffrn_reflns_av_sigmaI/netI 0.0352
_diffrn_reflns_limit_h_max 18
_diffrn_reflns_limit_h_min -18
_diffrn_reflns_limit_k_max 19
_diffrn_reflns_limit_k_min -19
_diffrn_reflns_limit_l_max 11
_diffrn_reflns_limit_l_min -11
_diffrn_reflns_number 31749
_diffrn_reflns_theta_full 33.60
_diffrn_reflns_theta_max 33.60
_diffrn_reflns_theta_min 4.55
_diffrn_standards_number 0
_exptl_absorpt_coefficient_mu 6.020
_exptl_absorpt_correction_T_max 0.88
_exptl_absorpt_correction_T_min 0.74
_exptl_absorpt_correction_type multi-scan
_exptl_absorpt_process_details 'SADABS 2008/1 Bruker AXS Madison WI USA'
_exptl_crystal_colour 'pale yellow'
_exptl_crystal_density_diffrn 2.604
_exptl_crystal_density_method 'not measured'
_exptl_crystal_description plate
_exptl_crystal_F_000 1072
_exptl_crystal_preparation water
_exptl_crystal_size_max 0.04
_exptl_crystal_size_mid 0.03
_exptl_crystal_size_min 0.01
_refine_diff_density_max 1.531
_refine_diff_density_min -0.590
_refine_diff_density_rms 0.151
_refine_ls_extinction_method none
_refine_ls_goodness_of_fit_ref 1.038
_refine_ls_hydrogen_treatment mixed
_refine_ls_matrix_type full
_refine_ls_number_parameters 146
_refine_ls_number_reflns 2227
_refine_ls_number_restraints 2
_refine_ls_restrained_S_all 1.038
_refine_ls_R_factor_all 0.0437
_refine_ls_R_factor_gt 0.0258
_refine_ls_shift/su_max 0.001
_refine_ls_shift/su_mean 0.000
_refine_ls_structure_factor_coef Fsqd
_refine_ls_weighting_details 'calc w=1/[\s^2^(Fo^2^)+(0.0119P)^2^+4.2956P] where P=(Fo^2^+2Fc^2^)/3'
_refine_ls_weighting_scheme calc
_refine_ls_wR_factor_gt 0.0565
_refine_ls_wR_factor_ref 0.0650
_reflns_number_gt 1447
_reflns_number_total 2227
_reflns_threshold_expression I>2\s(I)
_cod_data_source_file c2dt30978e.txt
_cod_data_source_block UO2(HA)2
_cod_original_sg_symbol_H-M Pccn
_cod_database_code 7020217

loop_
_symmetry_equiv_pos_as_xyz
'x, y, z'
'-x+1/2, -y+1/2, z'
'-x, y+1/2, -z+1/2'
'x+1/2, -y, -z+1/2'
'-x, -y, -z'
'x-1/2, y-1/2, -z'
'x, -y-1/2, z-1/2'
'-x-1/2, y, z-1/2'

loop_
_atom_site_label
_atom_site_type_symbol
_atom_site_fract_x
_atom_site_fract_y
_atom_site_fract_z
_atom_site_U_iso_or_equiv
_atom_site_adp_type
_atom_site_occupancy
_atom_site_symmetry_multiplicity
_atom_site_calc_flag
_atom_site_refinement_flags
U1 U 0.0000 0.5000 0.0000 0.01201(7) Uani 1 2 d S
O3 O 0.0721(2) 0.59718(19) -0.0852(3) 0.0172(6) Uani 1 1 d .
O1 O -0.1265(2) 0.6109(2) 0.1427(3) 0.0182(6) Uani 1 1 d .
N1 N -0.1029(3) 0.6524(2) 0.2913(4) 0.0170(7) Uani 1 1 d .
H1N H -0.159(4) 0.690(3) 0.330(6) 0.027(13) Uiso 1 1 d .
O2 O 0.1499(2) 0.4399(2) 0.1461(3) 0.0184(6) Uani 1 1 d .
N2 N 0.1849(3) 0.4792(3) 0.2888(5) 0.0185(7) Uani 1 1 d .
H2N H 0.241(3) 0.452(3) 0.317(5) 0.013(11) Uiso 1 1 d .
N3 N 0.0431(2) 0.5686(2) 0.2877(4) 0.0168(6) Uani 1 1 d .
C1 C -0.0183(3) 0.6324(3) 0.3661(5) 0.0158(8) Uani 1 1 d .
C2 C 0.0070(3) 0.6803(3) 0.5287(5) 0.0170(8) Uani 1 1 d .
H2A H -0.032(4) 0.642(4) 0.620(7) 0.041(15) Uiso 1 1 d .
H2B H -0.030(4) 0.742(5) 0.529(6) 0.034(15) Uiso 1 1 d .
C3 C 0.1231(3) 0.6865(3) 0.5485(5) 0.0189(8) Uani 1 1 d .
H3A H 0.140(3) 0.709(3) 0.658(5) 0.013(11) Uiso 1 1 d .
H3B H 0.154(4) 0.737(4) 0.467(6) 0.045(16) Uiso 1 1 d .
C4 C 0.1690(3) 0.5869(3) 0.5252(5) 0.0172(8) Uani 1 1 d .
H4A H 0.148(3) 0.542(3) 0.612(6) 0.020(12) Uiso 1 1 d .
H4B H 0.244(4) 0.587(4) 0.520(5) 0.033(15) Uiso 1 1 d .
C5 C 0.1325(3) 0.5439(3) 0.3648(5) 0.0162(8) Uani 1 1 d .
O1W O 0.2500 0.2500 0.0299(5) 0.0234(9) Uani 1 2 d SD
H1WA H 0.221(4) 0.290(2) -0.025(4) 0.028 Uiso 1 1 d D

loop_
_atom_site_aniso_label
_atom_site_aniso_U_11
_atom_site_aniso_U_22
_atom_site_aniso_U_33
_atom_site_aniso_U_23
_atom_site_aniso_U_13
_atom_site_aniso_U_12
U1 0.00925(10) 0.01408(10) 0.01268(10) -0.00021(7) 0.00079(7) -0.00075(7)
O3 0.0151(13) 0.0188(14) 0.0178(14) 0.0009(11) 0.0023(11) -0.0021(11)
O1 0.0155(13) 0.0234(15) 0.0156(13) -0.0058(11) 0.0008(11) -0.0016(11)
N1 0.0159(16) 0.0187(17) 0.0164(16) -0.0002(13) -0.0020(13) 0.0003(13)
O2 0.0149(13) 0.0229(15) 0.0174(13) -0.0060(12) -0.0046(11) 0.0034(11)
N2 0.0139(16) 0.0235(18) 0.0180(16) -0.0013(14) -0.0030(14) 0.0020(13)
N3 0.0136(15) 0.0209(17) 0.0157(15) -0.0021(13) 0.0008(13) 0.0011(13)
C1 0.0171(19) 0.0170(19) 0.0133(18) 0.0007(14) 0.0009(14) 0.0003(14)
C2 0.017(2) 0.0198(19) 0.0146(18) -0.0028(14) -0.0018(15) -0.0012(16)
C3 0.0170(19) 0.020(2) 0.0194(19) -0.0016(16) -0.0023(16) -0.0024(16)
C4 0.0176(19) 0.023(2) 0.0112(18) -0.0018(15) -0.0012(14) 0.0038(16)
C5 0.0164(19) 0.0188(19) 0.0135(18) -0.0010(15) -0.0018(15) 0.0005(15)
O1W 0.018(2) 0.024(2) 0.028(2) 0.000 0.000 -0.0014(18)

loop_
_atom_type_symbol
_atom_type_description
_atom_type_scat_dispersion_real
_atom_type_scat_dispersion_imag
_atom_type_scat_source
C C -0.0020 0.0020 'WCROMER Program in WinGX L.Kissel & R.H.Pratt Acta Cryst A46 170 1990'
H H 0.0000 0.0000 'WCROMER Program in WinGX L.Kissel & R.H.Pratt Acta Cryst A46 170 1990'
N N -0.0031 0.0040 'WCROMER Program in WinGX L.Kissel & R.H.Pratt Acta Cryst A46 170 1990'
O O -0.0041 0.0074 'WCROMER Program in WinGX L.Kissel & R.H.Pratt Acta Cryst A46 170 1990'
U U -8.0145 4.5872 'WCROMER Program in WinGX L.Kissel & R.H.Pratt Acta Cryst A46 170 1990'

loop_
_geom_angle_atom_site_label_1
_geom_angle_atom_site_label_2
_geom_angle_atom_site_label_3
_geom_angle
_geom_angle_site_symmetry_1
_geom_angle_site_symmetry_3
O3 U1 O3 180.0 . 5_565
O3 U1 O1 93.09(11) . .
O3 U1 O1 86.91(11) 5_565 .
O3 U1 O1 93.09(11) 5_565 5_565
O3 U1 O1 86.91(11) . 5_565
O3 U1 O2 91.30(11) . .
O3 U1 O2 91.30(11) 5_565 5_565
O3 U1 O2 88.70(11) . 5_565
O3 U1 O2 88.70(11) 5_565 .
O3 U1 N3 86.97(11) . .
O3 U1 N3 86.97(11) 5_565 5_565
O3 U1 N3 93.03(11) . 5_565
O3 U1 N3 93.03(11) 5_565 .
O1 U1 O1 180.0 . 5_565
O1 U1 O2 121.05(9) . .
O1 U1 O2 58.95(9) . 5_565
O1 U1 O2 121.05(9) 5_565 5_565
O1 U1 O2 58.95(9) 5_565 .
O1 U1 N3 60.50(9) . .
O1 U1 N3 119.50(9) . 5_565
O1 U1 N3 60.50(9) 5_565 5_565
O1 U1 N3 119.50(9) 5_565 .
O2 U1 O2 180.0 . 5_565
O2 U1 N3 61.10(10) . .
O2 U1 N3 61.10(10) 5_565 5_565
O2 U1 N3 118.90(10) . 5_565
O2 U1 N3 118.90(10) 5_565 .
N3 U1 N3 180.00(6) . 5_565
U1 O1 N1 120.5(2) . .
O1 N1 H1N 110(3) . .
O1 N1 C1 120.8(3) . .
H1N N1 C1 129(3) . .
U1 O2 N2 122.9(2) . .
O2 N2 H2N 110(3) . .
O2 N2 C5 120.5(3) . .
H2N N2 C5 130(3) . .
U1 N3 C1 122.4(3) . .
U1 N3 C5 120.1(2) . .
C1 N3 C5 117.4(3) . .
N1 C1 N3 115.6(4) . .
N1 C1 C2 119.8(4) . .
N3 C1 C2 124.6(4) . .
C1 C2 H2A 106(3) . .
C1 C2 H2B 106(3) . .
C1 C2 C3 109.5(3) . .
H2A C2 H2B 102(4) . .
H2A C2 C3 116(3) . .
H2B C2 C3 116(4) . .
C2 C3 H3A 110(2) . .
C2 C3 H3B 111(3) . .
C2 C3 C4 109.0(4) . .
H3A C3 H3B 105(4) . .
H3A C3 C4 109(3) . .
H3B C3 C4 113(3) . .
C3 C4 H4A 113(3) . .
C3 C4 H4B 113(3) . .
C3 C4 C5 110.2(3) . .
H4A C4 H4B 108(4) . .
H4A C4 C5 106(3) . .
H4B C4 C5 107(3) . .
N2 C5 N3 114.6(4) . .
N2 C5 C4 121.3(4) . .
N3 C5 C4 124.1(4) . .

loop_
_geom_bond_atom_site_label_1
_geom_bond_atom_site_label_2
_geom_bond_distance
_geom_bond_site_symmetry_2
U1 O3 1.785(3) .
U1 O3 1.785(3) 5_565
U1 O1 2.535(3) .
U1 O1 2.535(3) 5_565
U1 O2 2.429(3) .
U1 O2 2.429(3) 5_565
U1 N3 2.563(3) .
U1 N3 2.563(3) 5_565
O1 N1 1.361(4) .
N1 H1N 0.95(5) .
N1 C1 1.288(5) .
O2 N2 1.350(4) .
N2 H2N 0.86(4) .
N2 C5 1.285(5) .
N3 C1 1.351(5) .
N3 C5 1.365(5) .
C1 C2 1.503(6) .
C2 H2A 1.04(6) .
C2 H2B 0.99(6) .
C2 C3 1.526(6) .
C3 H3A 0.96(4) .
C3 H3B 1.05(6) .
C3 C4 1.524(6) .
C4 H4A 0.97(5) .
C4 H4B 0.99(6) .
C4 C5 1.499(5) .
O1W H1WA 0.813(16) .

loop_
_geom_hbond_atom_site_label_D
_geom_hbond_atom_site_label_H
_geom_hbond_atom_site_label_A
_geom_hbond_distance_DH
_geom_hbond_distance_HA
_geom_hbond_distance_DA
_geom_hbond_angle_DHA
_geom_hbond_site_symmetry_A
N1 H1N O1W 0.95(5) 1.84(5) 2.756(4) 161(4) 3
N2 H2N O1 0.86(4) 1.96(4) 2.816(4) 174(4) 4_565
N2 H2N N1 0.86(4) 2.64(4) 3.382(5) 144(4) 4_565
O1W H1WA O1 0.813(16) 2.070(15) 2.876(3) 171(5) 5_565
O1W H1WA O2 0.813(16) 2.66(2) 3.095(3) 115(3) .
